data_7106855
loop_
_publ_author_name
'Boris Burger'
'Sebastian Dechert'
'Christian Gro\&se'
'Serhiy Demeshko'
'Franc Meyer'

_publ_section_title
;
 Visualising the Carboxylate Shift at a Bioinspired Diiron(II) Site in the
 Solid State
;
_journal_name_full Chem.Commun.
_journal_page_first 10428
_journal_paper_doi 10.1039/c1cc13756e
_journal_volume 47
_journal_year 2011
_chemical_formula_moiety 'C31 H42 Fe2 N12 O6, 2(C2 H3 N)'
_chemical_formula_sum 'C35 H48 Fe2 N14 O6'
_chemical_formula_weight 872.57
_chemical_name_systematic
;
?
;
_space_group_IT_number 19
_symmetry_cell_setting orthorhombic
_symmetry_space_group_name_Hall 'P 2ac 2ab'
_symmetry_space_group_name_H-M 'P 21 21 21'
_atom_sites_solution_hydrogens geom
_atom_sites_solution_primary direct
_atom_sites_solution_secondary difmap
_audit_creation_method SHELXL-97
_cell_angle_alpha 90.00
_cell_angle_beta 90.00
_cell_angle_gamma 90.00
_cell_formula_units_Z 8
_cell_length_a 16.2959(3)
_cell_length_b 18.9302(3)
_cell_length_c 26.2922(5)
_cell_measurement_reflns_used 76329
_cell_measurement_temperature 133(2)
_cell_measurement_theta_max 26.76
_cell_measurement_theta_min 1.33
_cell_volume 8110.7(3)
_computing_cell_refinement 'X-AREA (Stoe & Cie, 2002)'
_computing_data_collection 'X-AREA (Stoe & Cie, 2002)'
_computing_data_reduction 'X-AREA (Stoe & Cie, 2002)'
_computing_molecular_graphics 'DIAMOND (Brandenburg, 2001)'
_computing_publication_material 'SHELXL-97 (Sheldrick, 1997)'
_computing_structure_refinement 'SHELXL-97 (Sheldrick, 1997)'
_computing_structure_solution 'SHELXS-97 (Sheldrick, 1990)'
_diffrn_ambient_temperature 133(2)
_diffrn_measured_fraction_theta_full 0.997
_diffrn_measured_fraction_theta_max 0.997
_diffrn_measurement_device_type 'Stoe IPDS II'
_diffrn_measurement_method \w
_diffrn_radiation_monochromator graphite
_diffrn_radiation_source 'fine-focus sealed tube'
_diffrn_radiation_type MoK\a
_diffrn_radiation_wavelength 0.71073
_diffrn_reflns_av_R_equivalents 0.0404
_diffrn_reflns_av_sigmaI/netI 0.0246
_diffrn_reflns_limit_h_max 20
_diffrn_reflns_limit_h_min -20
_diffrn_reflns_limit_k_max 23
_diffrn_reflns_limit_k_min -23
_diffrn_reflns_limit_l_max 33
_diffrn_reflns_limit_l_min -33
_diffrn_reflns_number 76329
_diffrn_reflns_theta_full 26.76
_diffrn_reflns_theta_max 26.76
_diffrn_reflns_theta_min 1.33
_exptl_absorpt_coefficient_mu 0.777
_exptl_absorpt_correction_T_max 0.8421
_exptl_absorpt_correction_T_min 0.7186
_exptl_absorpt_correction_type numerical
_exptl_absorpt_process_details 'X-RED (Stoe & Cie, 2002)'
_exptl_crystal_colour colorless
_exptl_crystal_density_diffrn 1.429
_exptl_crystal_density_method 'not measured'
_exptl_crystal_description block
_exptl_crystal_F_000 3648
_exptl_crystal_size_max 0.40
_exptl_crystal_size_mid 0.36
_exptl_crystal_size_min 0.28
_refine_diff_density_max 0.617
_refine_diff_density_min -0.434
_refine_diff_density_rms 0.061
_refine_ls_abs_structure_details 'Flack H D (1983), Acta Cryst. A39, 876-881'
_refine_ls_abs_structure_Flack 0.024(8)
_refine_ls_extinction_method none
_refine_ls_goodness_of_fit_ref 1.139
_refine_ls_hydrogen_treatment constr
_refine_ls_matrix_type full
_refine_ls_number_parameters 1046
_refine_ls_number_reflns 17205
_refine_ls_number_restraints 0
_refine_ls_restrained_S_all 1.139
_refine_ls_R_factor_all 0.0371
_refine_ls_R_factor_gt 0.0353
_refine_ls_shift/su_max 0.001
_refine_ls_shift/su_mean 0.000
_refine_ls_structure_factor_coef Fsqd
_refine_ls_weighting_details 'calc w=1/[\s^2^(Fo^2^)+(0.0309P)^2^+6.9806P] where P=(Fo^2^+2Fc^2^)/3'
_refine_ls_weighting_scheme calc
_refine_ls_wR_factor_gt 0.0841
_refine_ls_wR_factor_ref 0.0847
_reflns_number_gt 16628
_reflns_number_total 17205
_reflns_threshold_expression >2sigma(I)
_cod_data_source_file c1cc13756e.txt
_cod_data_source_block 1at133K-bb4
_cod_database_code 7106855

loop_
_symmetry_equiv_pos_as_xyz
'x, y, z'
'-x+1/2, -y, z+1/2'
'-x, y+1/2, -z+1/2'
'x+1/2, -y+1/2, -z'

loop_
_atom_site_label
_atom_site_type_symbol
_atom_site_fract_x
_atom_site_fract_y
_atom_site_fract_z
_atom_site_U_iso_or_equiv
_atom_site_adp_type
_atom_site_occupancy
_atom_site_symmetry_multiplicity
_atom_site_calc_flag
_atom_site_refinement_flags
_atom_site_disorder_assembly
_atom_site_disorder_group
Fe1 Fe 0.22693(2) 0.585328(19) 0.385561(14) 0.01788(8) Uani 1 1 d . . .
Fe2 Fe 0.09271(2) 0.717204(19) 0.439370(15) 0.01868(8) Uani 1 1 d . . .
Fe11 Fe 0.75386(2) 0.40002(2) 0.407709(14) 0.02040(8) Uani 1 1 d . . .
Fe12 Fe 0.56972(2) 0.311066(19) 0.436315(14) 0.01715(7) Uani 1 1 d . . .
N1 N 0.20351(12) 0.59453(11) 0.46438(8) 0.0163(4) Uani 1 1 d . . .
N2 N 0.16459(13) 0.65058(11) 0.48695(8) 0.0169(4) Uani 1 1 d . . .
N3 N 0.31553(13) 0.48980(11) 0.44015(9) 0.0190(4) Uani 1 1 d . . .
N4 N 0.23790(15) 0.48913(12) 0.34501(9) 0.0238(5) Uani 1 1 d . . .
N5 N 0.26995(17) 0.37956(14) 0.32650(10) 0.0320(6) Uani 1 1 d . . .
N6 N 0.35847(14) 0.60597(12) 0.38066(9) 0.0217(5) Uani 1 1 d . . .
N7 N 0.48737(14) 0.60837(12) 0.40651(9) 0.0243(5) Uani 1 1 d . . .
N8 N 0.04395(14) 0.65437(12) 0.59215(9) 0.0203(4) Uani 1 1 d . . .
N9 N -0.01371(14) 0.73619(12) 0.48869(9) 0.0228(5) Uani 1 1 d . . .
N10 N -0.11593(14) 0.72428(13) 0.54309(10) 0.0263(5) Uani 1 1 d . . .
N11 N -0.0728(2) 0.52776(17) 0.64299(12) 0.0450(8) Uani 1 1 d . . .
N12 N -0.04680(16) 0.61688(14) 0.69512(9) 0.0285(5) Uani 1 1 d . . .
N21 N 0.71708(13) 0.38011(12) 0.48160(8) 0.0193(4) Uani 1 1 d . . .
N22 N 0.64763(13) 0.34472(11) 0.49575(8) 0.0166(4) Uani 1 1 d . . .
N23 N 0.85095(14) 0.46297(12) 0.46808(9) 0.0220(5) Uani 1 1 d . . .
N24 N 0.87263(15) 0.37334(13) 0.38614(9) 0.0249(5) Uani 1 1 d . . .
N25 N 1.00742(15) 0.37685(13) 0.38675(10) 0.0277(5) Uani 1 1 d . . .
N26 N 0.75002(14) 0.50631(12) 0.38819(8) 0.0226(4) Uani 1 1 d . . .
N27 N 0.77203(14) 0.61922(12) 0.40172(9) 0.0247(5) Uani 1 1 d . . .
N28 N 0.51677(14) 0.35134(11) 0.59505(8) 0.0198(4) Uani 1 1 d . . .
N29 N 0.45270(14) 0.31219(12) 0.47711(9) 0.0215(4) Uani 1 1 d . . .
N30 N 0.35266(14) 0.31689(12) 0.53394(9) 0.0226(5) Uani 1 1 d . . .
N31 N 0.6522(2) 0.3436(2) 0.69151(11) 0.0564(10) Uani 1 1 d . . .
N32 N 0.5207(2) 0.33645(15) 0.71463(11) 0.0447(8) Uani 1 1 d . . .
O1 O 0.09624(13) 0.56506(11) 0.37286(9) 0.0328(5) Uani 1 1 d . . .
O2 O 0.01678(13) 0.65550(12) 0.39619(8) 0.0309(5) Uani 1 1 d . . .
O3 O 0.19066(11) 0.69645(10) 0.38225(7) 0.0197(4) Uani 1 1 d . . .
O4 O 0.21676(14) 0.64944(12) 0.30773(8) 0.0325(5) Uani 1 1 d . . .
O5 O 0.15208(13) 0.81690(11) 0.46326(9) 0.0321(5) Uani 1 1 d . . .
O6 O 0.06284(14) 0.82085(12) 0.40078(9) 0.0368(5) Uani 1 1 d . . .
O11 O 0.68659(11) 0.31038(10) 0.38871(7) 0.0203(4) Uani 1 1 d . . .
O12 O 0.71613(14) 0.36219(12) 0.31613(8) 0.0341(5) Uani 1 1 d . . .
O13 O 0.55681(14) 0.20809(10) 0.42018(8) 0.0313(5) Uani 1 1 d . A .
O14A O 0.6236(3) 0.17354(17) 0.48927(12) 0.0508(10) Uani 0.791(6) 1 d P A 1
O14B O 0.5552(11) 0.1665(6) 0.4978(5) 0.0508(10) Uani 0.209(6) 1 d P A 2
O15 O 0.56062(13) 0.41715(11) 0.40682(8) 0.0287(4) Uani 1 1 d . . .
O16 O 0.50545(13) 0.33841(12) 0.35655(8) 0.0306(5) Uani 1 1 d . . .
C1 C 0.20938(15) 0.57640(14) 0.54838(10) 0.0194(5) Uani 1 1 d . . .
H1 H 0.2212 0.5567 0.5799 0.080 Uiso 1 1 calc R . .
C2 C 0.22844(15) 0.55010(13) 0.50098(10) 0.0176(5) Uani 1 1 d . . .
C3 C 0.16789(15) 0.64015(13) 0.53793(10) 0.0165(5) Uani 1 1 d . . .
C4 C 0.26498(16) 0.48033(13) 0.48552(10) 0.0207(5) Uani 1 1 d . . .
H4A H 0.2983 0.4618 0.5130 0.080 Uiso 1 1 calc R . .
H4B H 0.2215 0.4467 0.4785 0.080 Uiso 1 1 calc R . .
C5 C 0.32491(17) 0.42655(14) 0.40911(11) 0.0241(6) Uani 1 1 d . . .
H5A H 0.3053 0.3858 0.4279 0.080 Uiso 1 1 calc R . .
H5B H 0.3826 0.4193 0.4016 0.080 Uiso 1 1 calc R . .
C6 C 0.27817(16) 0.43293(14) 0.36062(11) 0.0222(5) Uani 1 1 d . . .
C7 C 0.2011(2) 0.47109(18) 0.29972(12) 0.0358(7) Uani 1 1 d . . .
H7 H 0.1678 0.5004 0.2802 0.080 Uiso 1 1 calc R . .
C8 C 0.2215(2) 0.40331(19) 0.28819(13) 0.0421(8) Uani 1 1 d . . .
H8 H 0.2054 0.3781 0.2595 0.080 Uiso 1 1 calc R . .
C9 C 0.3041(2) 0.30854(18) 0.33110(15) 0.0419(8) Uani 1 1 d . . .
H9A H 0.2740 0.2826 0.3563 0.080 Uiso 1 1 calc R . .
H9B H 0.3607 0.3116 0.3410 0.080 Uiso 1 1 calc R . .
H9C H 0.3001 0.2847 0.2989 0.080 Uiso 1 1 calc R . .
C10 C 0.39267(16) 0.52569(14) 0.45224(10) 0.0205(5) Uani 1 1 d . . .
H10A H 0.4368 0.4913 0.4540 0.080 Uiso 1 1 calc R . .
H10B H 0.3882 0.5485 0.4852 0.080 Uiso 1 1 calc R . .
C11 C 0.41198(15) 0.57951(13) 0.41267(10) 0.0190(5) Uani 1 1 d . . .
C12 C 0.40168(19) 0.65537(16) 0.35224(12) 0.0285(6) Uani 1 1 d . . .
H12 H 0.3797 0.6830 0.3264 0.080 Uiso 1 1 calc R . .
C13 C 0.4809(2) 0.65713(17) 0.36803(12) 0.0321(7) Uani 1 1 d . . .
H13 H 0.5225 0.6857 0.3553 0.080 Uiso 1 1 calc R . .
C14 C 0.56040(17) 0.59367(17) 0.43711(13) 0.0324(6) Uani 1 1 d . . .
H14A H 0.5742 0.5445 0.4344 0.080 Uiso 1 1 calc R . .
H14B H 0.5495 0.6051 0.4720 0.080 Uiso 1 1 calc R . .
H14C H 0.6054 0.6218 0.4250 0.080 Uiso 1 1 calc R . .
C15 C 0.12176(16) 0.68627(14) 0.57413(10) 0.0200(5) Uani 1 1 d . . .
H15A H 0.1564 0.6962 0.6033 0.080 Uiso 1 1 calc R . .
H15B H 0.1097 0.7308 0.5576 0.080 Uiso 1 1 calc R . .
C16 C -0.00772(17) 0.63320(14) 0.54860(10) 0.0217(6) Uani 1 1 d . . .
H16A H -0.0506 0.6014 0.5601 0.080 Uiso 1 1 calc R . .
H16B H 0.0254 0.6085 0.5236 0.080 Uiso 1 1 calc R . .
C17 C -0.04503(16) 0.69681(15) 0.52516(11) 0.0222(5) Uani 1 1 d . . .
C18 C -0.06809(17) 0.79188(14) 0.48289(12) 0.0266(6) Uani 1 1 d . . .
H18 H -0.0622 0.8285 0.4596 0.080 Uiso 1 1 calc R . .
C19 C -0.13104(17) 0.78502(16) 0.51615(12) 0.0282(6) Uani 1 1 d . . .
H19 H -0.1755 0.8153 0.5200 0.080 Uiso 1 1 calc R . .
C20 C -0.16507(18) 0.69529(18) 0.58462(12) 0.0336(7) Uani 1 1 d . . .
H20A H -0.1319 0.6917 0.6147 0.080 Uiso 1 1 calc R . .
H20B H -0.1847 0.6493 0.5753 0.080 Uiso 1 1 calc R . .
H20C H -0.2109 0.7259 0.5912 0.080 Uiso 1 1 calc R . .
C21 C 0.05721(17) 0.59374(15) 0.62639(10) 0.0253(6) Uani 1 1 d . . .
H21A H 0.1011 0.6045 0.6501 0.080 Uiso 1 1 calc R . .
H21B H 0.0734 0.5527 0.6067 0.080 Uiso 1 1 calc R . .
C22 C -0.01963(19) 0.57790(16) 0.65500(12) 0.0291(6) Uani 1 1 d . . .
C23 C -0.1367(2) 0.5363(2) 0.67713(16) 0.0511(10) Uani 1 1 d . . .
H23 H -0.1839 0.5086 0.6778 0.080 Uiso 1 1 calc R . .
C24 C -0.1215(2) 0.5898(2) 0.70906(12) 0.0384(8) Uani 1 1 d . . .
H24 H -0.1550 0.6054 0.7354 0.080 Uiso 1 1 calc R . .
C25 C -0.0047(2) 0.67723(18) 0.71867(12) 0.0387(8) Uani 1 1 d . . .
H25A H -0.0229 0.7202 0.7029 0.080 Uiso 1 1 calc R . .
H25B H 0.0535 0.6723 0.7142 0.080 Uiso 1 1 calc R . .
H25C H -0.0173 0.6786 0.7543 0.080 Uiso 1 1 calc R . .
C26 C 0.03105(16) 0.59949(15) 0.37195(10) 0.0215(5) Uani 1 1 d . . .
C27 C -0.03653(18) 0.57110(16) 0.33834(11) 0.0270(6) Uani 1 1 d . . .
H27A H -0.0389 0.5206 0.3415 0.080 Uiso 1 1 calc R . .
H27B H -0.0256 0.5836 0.3036 0.080 Uiso 1 1 calc R . .
H27C H -0.0881 0.5911 0.3486 0.080 Uiso 1 1 calc R . .
C28 C 0.19642(17) 0.70185(15) 0.33332(10) 0.0226(6) Uani 1 1 d . . .
C29 C 0.1801(2) 0.77233(17) 0.30931(12) 0.0332(7) Uani 1 1 d . . .
H29A H 0.1875 0.7688 0.2732 0.080 Uiso 1 1 calc R . .
H29B H 0.2177 0.8066 0.3228 0.080 Uiso 1 1 calc R . .
H29C H 0.1249 0.7866 0.3166 0.080 Uiso 1 1 calc R . .
C30 C 0.1147(2) 0.85063(16) 0.42911(13) 0.0332(7) Uani 1 1 d . . .
C31 C 0.1315(3) 0.92817(17) 0.42213(17) 0.0505(10) Uani 1 1 d . . .
H31A H 0.0894 0.9486 0.4012 0.080 Uiso 1 1 calc R . .
H31B H 0.1839 0.9343 0.4060 0.080 Uiso 1 1 calc R . .
H31C H 0.1318 0.9511 0.4547 0.080 Uiso 1 1 calc R . .
C41 C 0.72051(16) 0.36887(14) 0.56615(10) 0.0209(5) Uani 1 1 d . . .
H41 H 0.7368 0.3721 0.6000 0.080 Uiso 1 1 calc R . .
C42 C 0.76119(16) 0.39417(13) 0.52363(9) 0.0198(5) Uani 1 1 d . . .
C43 C 0.64972(16) 0.33751(13) 0.54695(9) 0.0178(5) Uani 1 1 d . . .
C44 C 0.84525(17) 0.42485(15) 0.51739(10) 0.0236(6) Uani 1 1 d . . .
H44A H 0.8566 0.4572 0.5451 0.080 Uiso 1 1 calc R . .
H44B H 0.8858 0.3874 0.5184 0.080 Uiso 1 1 calc R . .
C45 C 0.93390(18) 0.45941(16) 0.44662(11) 0.0270(6) Uani 1 1 d . . .
H45A H 0.9732 0.4501 0.4735 0.080 Uiso 1 1 calc R . .
H45B H 0.9478 0.5043 0.4311 0.080 Uiso 1 1 calc R . .
C46 C 0.93788(17) 0.40228(15) 0.40784(11) 0.0245(5) Uani 1 1 d . . .
C47 C 0.9026(2) 0.32789(17) 0.34938(12) 0.0311(6) Uani 1 1 d . . .
H47 H 0.8706 0.3003 0.3278 0.080 Uiso 1 1 calc R . .
C48 C 0.9860(2) 0.32956(18) 0.34948(13) 0.0334(7) Uani 1 1 d . . .
H48 H 1.0212 0.3040 0.3286 0.080 Uiso 1 1 calc R . .
C49 C 1.09135(18) 0.39570(18) 0.40074(14) 0.0362(7) Uani 1 1 d . . .
H49A H 1.1018 0.3811 0.4351 0.080 Uiso 1 1 calc R . .
H49B H 1.0983 0.4459 0.3981 0.080 Uiso 1 1 calc R . .
H49C H 1.1291 0.3725 0.3783 0.080 Uiso 1 1 calc R . .
C50 C 0.81692(19) 0.53388(16) 0.47110(11) 0.0276(6) Uani 1 1 d . . .
H50A H 0.8597 0.5672 0.4801 0.080 Uiso 1 1 calc R . .
H50B H 0.7747 0.5356 0.4971 0.080 Uiso 1 1 calc R . .
C51 C 0.78071(17) 0.55323(15) 0.42018(10) 0.0217(5) Uani 1 1 d . . .
C52 C 0.72050(18) 0.54343(16) 0.34747(11) 0.0265(6) Uani 1 1 d . . .
H52 H 0.6956 0.5238 0.3190 0.080 Uiso 1 1 calc R . .
C53 C 0.73344(18) 0.61417(16) 0.35527(11) 0.0285(6) Uani 1 1 d . . .
H53 H 0.7191 0.6511 0.3337 0.080 Uiso 1 1 calc R . .
C54 C 0.7983(2) 0.68454(15) 0.42684(13) 0.0341(7) Uani 1 1 d . . .
H54A H 0.8563 0.6825 0.4333 0.080 Uiso 1 1 calc R . .
H54B H 0.7694 0.6898 0.4584 0.080 Uiso 1 1 calc R . .
H54C H 0.7866 0.7241 0.4052 0.080 Uiso 1 1 calc R . .
C55 C 0.58077(16) 0.30240(13) 0.57511(10) 0.0196(5) Uani 1 1 d . . .
H55A H 0.5547 0.2687 0.5525 0.080 Uiso 1 1 calc R . .
H55B H 0.6037 0.2761 0.6034 0.080 Uiso 1 1 calc R . .
C56 C 0.47727(16) 0.39016(14) 0.55298(10) 0.0200(5) Uani 1 1 d . . .
H56A H 0.5189 0.4130 0.5324 0.080 Uiso 1 1 calc R . .
H56B H 0.4416 0.4265 0.5667 0.080 Uiso 1 1 calc R . .
C57 C 0.42828(17) 0.34099(14) 0.52061(10) 0.0206(5) Uani 1 1 d . . .
C58 C 0.38964(17) 0.26829(15) 0.46271(12) 0.0263(6) Uani 1 1 d . . .
H58 H 0.3895 0.2407 0.4334 0.080 Uiso 1 1 calc R . .
C59 C 0.32760(18) 0.27088(14) 0.49720(12) 0.0260(6) Uani 1 1 d . . .
H59 H 0.2782 0.2463 0.4960 0.080 Uiso 1 1 calc R . .
C60 C 0.30796(19) 0.33289(17) 0.58049(11) 0.0288(6) Uani 1 1 d . . .
H60A H 0.2554 0.3100 0.5796 0.080 Uiso 1 1 calc R . .
H60B H 0.3004 0.3830 0.5833 0.080 Uiso 1 1 calc R . .
H60C H 0.3386 0.3161 0.6093 0.080 Uiso 1 1 calc R . .
C61 C 0.55033(17) 0.40028(15) 0.63321(10) 0.0236(5) Uani 1 1 d . . .
H61A H 0.5092 0.4352 0.6420 0.080 Uiso 1 1 calc R . .
H61B H 0.5974 0.4248 0.6191 0.080 Uiso 1 1 calc R . .
C62 C 0.5756(2) 0.36106(16) 0.67993(11) 0.0344(7) Uani 1 1 d . . .
C63 C 0.6452(4) 0.3042(3) 0.73583(15) 0.0763(19) Uani 1 1 d . . .
H63 H 0.6891 0.2839 0.7531 0.080 Uiso 1 1 calc R . .
C64 C 0.5679(4) 0.2995(2) 0.75004(14) 0.0689(17) Uani 1 1 d . . .
H64 H 0.5483 0.2758 0.7786 0.080 Uiso 1 1 calc R . .
C65 C 0.4326(3) 0.3507(3) 0.71521(15) 0.0639(14) Uani 1 1 d . . .
H65A H 0.4081 0.3324 0.6847 0.080 Uiso 1 1 calc R . .
H65B H 0.4236 0.4008 0.7170 0.080 Uiso 1 1 calc R . .
H65C H 0.4083 0.3284 0.7443 0.080 Uiso 1 1 calc R . .
C66 C 0.68892(16) 0.31065(15) 0.33957(10) 0.0210(5) Uani 1 1 d . . .
C67 C 0.6614(2) 0.24471(17) 0.31318(11) 0.0302(6) Uani 1 1 d . . .
H67A H 0.6513 0.2548 0.2779 0.080 Uiso 1 1 calc R . .
H67B H 0.6119 0.2277 0.3287 0.080 Uiso 1 1 calc R . .
H67C H 0.7034 0.2093 0.3159 0.080 Uiso 1 1 calc R . .
C68 C 0.5832(2) 0.16097(16) 0.44979(12) 0.0336(7) Uani 1 1 d . . .
C69 C 0.57779(19) 0.08596(14) 0.43046(12) 0.0301(6) Uani 1 1 d . A .
H69A H 0.5919 0.0539 0.4573 0.080 Uiso 1 1 calc R . .
H69B H 0.6151 0.0798 0.4026 0.080 Uiso 1 1 calc R . .
H69C H 0.5228 0.0765 0.4192 0.080 Uiso 1 1 calc R . .
C70 C 0.52646(17) 0.40071(16) 0.36572(11) 0.0250(6) Uani 1 1 d . . .
C71 C 0.5092(2) 0.45754(17) 0.32669(12) 0.0335(7) Uani 1 1 d . . .
H71A H 0.4528 0.4549 0.3163 0.080 Uiso 1 1 calc R . .
H71B H 0.5440 0.4507 0.2977 0.080 Uiso 1 1 calc R . .
H71C H 0.5198 0.5031 0.3413 0.080 Uiso 1 1 calc R . .
N42 N 0.2759(5) 0.6861(3) 0.67172(18) 0.0937(19) Uani 1 1 d . . .
C74 C 0.3271(4) 0.6486(4) 0.6551(2) 0.079(2) Uani 1 1 d . . .
C75 C 0.3877(3) 0.6019(4) 0.6357(2) 0.102(3) Uani 1 1 d . . .
H75A H 0.3735 0.5883 0.6017 0.080 Uiso 1 1 calc R . .
H75B H 0.3906 0.5606 0.6569 0.080 Uiso 1 1 calc R . .
H75C H 0.4400 0.6252 0.6355 0.080 Uiso 1 1 calc R . .
N43 N 0.2466(3) 0.5334(2) 0.16331(14) 0.0692(11) Uani 1 1 d . . .
C76 C 0.2946(3) 0.5428(2) 0.19437(15) 0.0491(10) Uani 1 1 d . . .
C77 C 0.3544(3) 0.5564(3) 0.23304(17) 0.0661(13) Uani 1 1 d . . .
H77A H 0.3649 0.5138 0.2517 0.080 Uiso 1 1 calc R . .
H77B H 0.3340 0.5920 0.2558 0.080 Uiso 1 1 calc R . .
H77C H 0.4043 0.5727 0.2176 0.080 Uiso 1 1 calc R . .
N44 N 0.9998(3) 0.4637(3) 0.22515(16) 0.0723(12) Uani 1 1 d . . .
C78 C 0.9315(3) 0.4623(2) 0.23430(14) 0.0464(9) Uani 1 1 d . . .
C79 C 0.8455(3) 0.4641(2) 0.24595(18) 0.0558(10) Uani 1 1 d . . .
H79A H 0.8241 0.5101 0.2382 0.080 Uiso 1 1 calc R . .
H79B H 0.8377 0.4543 0.2814 0.080 Uiso 1 1 calc R . .
H79C H 0.8174 0.4293 0.2260 0.080 Uiso 1 1 calc R . .
N45 N 0.6053(3) 0.6724(3) 0.26143(15) 0.0770(13) Uani 1 1 d . . .
C80 C 0.5932(3) 0.6633(2) 0.21981(17) 0.0553(10) Uani 1 1 d . . .
C81 C 0.5808(4) 0.6514(2) 0.16616(16) 0.0687(14) Uani 1 1 d . . .
H81A H 0.5493 0.6895 0.1521 0.080 Uiso 1 1 calc R . .
H81B H 0.5519 0.6077 0.1613 0.080 Uiso 1 1 calc R . .
H81C H 0.6331 0.6490 0.1494 0.080 Uiso 1 1 calc R . .

loop_
_atom_site_aniso_label
_atom_site_aniso_U_11
_atom_site_aniso_U_22
_atom_site_aniso_U_33
_atom_site_aniso_U_23
_atom_site_aniso_U_13
_atom_site_aniso_U_12
Fe1 0.01936(18) 0.01696(17) 0.01733(16) -0.00249(14) 0.00098(14) 0.00019(14)
Fe2 0.01641(17) 0.01584(16) 0.02379(18) 0.00130(15) -0.00117(15) 0.00242(13)
Fe11 0.02449(19) 0.02079(18) 0.01593(16) 0.00044(14) 0.00124(15) -0.00750(15)
Fe12 0.01617(17) 0.01737(16) 0.01791(16) -0.00170(14) -0.00074(14) -0.00209(13)
N1 0.0168(10) 0.0135(10) 0.0185(10) -0.0003(8) 0.0019(8) 0.0027(8)
N2 0.0150(10) 0.0153(10) 0.0202(10) -0.0009(8) 0.0019(8) 0.0036(8)
N3 0.0155(10) 0.0163(10) 0.0251(11) -0.0047(9) 0.0024(9) 0.0009(8)
N4 0.0269(13) 0.0236(11) 0.0209(10) -0.0052(9) 0.0002(9) -0.0002(10)
N5 0.0318(14) 0.0271(12) 0.0370(14) -0.0158(11) -0.0026(11) 0.0038(11)
N6 0.0225(11) 0.0215(11) 0.0212(11) -0.0020(9) 0.0028(9) -0.0032(9)
N7 0.0184(11) 0.0240(12) 0.0306(12) -0.0073(10) 0.0024(10) -0.0032(9)
N8 0.0198(11) 0.0199(11) 0.0212(11) -0.0044(9) 0.0044(9) 0.0005(8)
N9 0.0189(11) 0.0179(11) 0.0317(13) -0.0057(9) -0.0001(10) 0.0045(9)
N10 0.0162(11) 0.0306(13) 0.0321(13) -0.0104(11) 0.0006(9) 0.0026(9)
N11 0.0456(18) 0.0448(17) 0.0447(17) -0.0089(14) 0.0222(14) -0.0140(14)
N12 0.0342(14) 0.0292(13) 0.0220(12) 0.0013(10) 0.0095(10) 0.0058(11)
N21 0.0158(10) 0.0267(11) 0.0155(10) 0.0001(8) -0.0010(8) -0.0049(9)
N22 0.0158(10) 0.0182(10) 0.0157(10) 0.0012(8) 0.0008(8) -0.0024(8)
N23 0.0219(12) 0.0253(12) 0.0187(11) 0.0057(9) -0.0005(9) -0.0085(9)
N24 0.0215(11) 0.0287(12) 0.0247(11) 0.0004(10) -0.0017(10) -0.0016(9)
N25 0.0213(12) 0.0273(12) 0.0345(13) 0.0116(11) -0.0017(10) 0.0003(10)
N26 0.0206(11) 0.0266(11) 0.0206(10) 0.0009(9) -0.0023(9) -0.0025(9)
N27 0.0215(11) 0.0219(11) 0.0307(12) 0.0014(9) -0.0043(10) -0.0031(9)
N28 0.0239(11) 0.0178(10) 0.0177(10) 0.0000(9) 0.0040(9) 0.0003(9)
N29 0.0185(11) 0.0214(11) 0.0246(11) -0.0028(9) 0.0025(9) -0.0010(9)
N30 0.0197(11) 0.0232(11) 0.0250(11) 0.0031(10) 0.0041(9) -0.0026(9)
N31 0.073(2) 0.073(2) 0.0226(14) -0.0109(15) -0.0105(15) 0.044(2)
N32 0.081(2) 0.0295(14) 0.0240(13) -0.0014(11) 0.0055(14) -0.0074(15)
O1 0.0195(10) 0.0233(10) 0.0555(14) -0.0074(10) -0.0055(10) 0.0000(8)
O2 0.0225(10) 0.0337(11) 0.0366(12) -0.0093(9) -0.0026(9) 0.0024(9)
O3 0.0206(9) 0.0210(9) 0.0175(8) 0.0048(7) 0.0003(7) -0.0009(7)
O4 0.0411(13) 0.0327(11) 0.0236(10) -0.0040(9) -0.0055(9) 0.0056(10)
O5 0.0329(11) 0.0229(10) 0.0406(12) 0.0051(9) 0.0053(10) 0.0035(9)
O6 0.0387(12) 0.0276(11) 0.0442(13) 0.0070(10) 0.0037(11) 0.0045(10)
O11 0.0179(8) 0.0260(9) 0.0170(8) -0.0046(8) -0.0012(7) -0.0010(7)
O12 0.0325(12) 0.0375(12) 0.0324(11) 0.0102(10) -0.0068(9) -0.0081(10)
O13 0.0398(12) 0.0181(10) 0.0361(11) 0.0024(8) 0.0034(9) -0.0003(9)
O14A 0.088(3) 0.0317(15) 0.0330(16) -0.0067(12) -0.0132(18) -0.0015(18)
O14B 0.088(3) 0.0317(15) 0.0330(16) -0.0067(12) -0.0132(18) -0.0015(18)
O15 0.0387(12) 0.0238(10) 0.0234(9) 0.0008(8) 0.0005(9) 0.0072(9)
O16 0.0244(11) 0.0290(11) 0.0384(12) 0.0001(9) 0.0003(9) 0.0025(8)
C1 0.0169(12) 0.0226(13) 0.0186(12) 0.0030(10) -0.0001(9) 0.0026(10)
C2 0.0136(11) 0.0172(11) 0.0219(12) 0.0033(10) 0.0033(10) 0.0012(9)
C3 0.0122(11) 0.0181(12) 0.0193(12) -0.0014(10) 0.0012(9) 0.0001(9)
C4 0.0187(13) 0.0158(11) 0.0275(13) 0.0042(10) 0.0043(11) 0.0025(10)
C5 0.0221(13) 0.0208(13) 0.0294(14) -0.0077(11) 0.0005(11) 0.0055(10)
C6 0.0148(12) 0.0241(13) 0.0277(13) -0.0090(11) 0.0049(10) -0.0009(10)
C7 0.050(2) 0.0356(17) 0.0219(14) -0.0094(13) -0.0096(14) 0.0043(15)
C8 0.052(2) 0.0403(18) 0.0345(17) -0.0165(15) -0.0131(15) 0.0053(17)
C9 0.0387(18) 0.0285(16) 0.059(2) -0.0222(16) -0.0091(16) 0.0080(14)
C10 0.0166(13) 0.0239(13) 0.0209(13) -0.0034(10) -0.0011(10) -0.0016(10)
C11 0.0162(12) 0.0176(12) 0.0230(12) -0.0076(10) 0.0047(10) -0.0003(9)
C12 0.0288(15) 0.0272(14) 0.0295(15) 0.0027(12) 0.0028(12) -0.0046(12)
C13 0.0289(16) 0.0298(15) 0.0375(16) 0.0004(13) 0.0073(13) -0.0117(13)
C14 0.0188(13) 0.0352(16) 0.0432(17) -0.0118(15) -0.0013(13) -0.0046(12)
C15 0.0206(12) 0.0182(12) 0.0213(12) -0.0023(10) 0.0014(10) -0.0018(10)
C16 0.0191(13) 0.0207(13) 0.0253(14) -0.0062(10) 0.0029(10) 0.0012(10)
C17 0.0165(12) 0.0226(13) 0.0276(13) -0.0099(11) 0.0003(10) -0.0014(10)
C18 0.0224(13) 0.0188(13) 0.0385(15) -0.0067(11) -0.0064(12) 0.0084(11)
C19 0.0208(13) 0.0253(14) 0.0387(16) -0.0143(13) -0.0070(12) 0.0068(11)
C20 0.0229(14) 0.0397(17) 0.0384(17) -0.0093(14) 0.0108(12) 0.0007(13)
C21 0.0258(14) 0.0254(14) 0.0247(13) -0.0006(11) 0.0083(11) 0.0018(11)
C22 0.0307(15) 0.0284(15) 0.0283(14) 0.0020(12) 0.0130(12) 0.0002(12)
C23 0.040(2) 0.063(3) 0.051(2) -0.0031(19) 0.0217(18) -0.0171(18)
C24 0.0370(17) 0.050(2) 0.0281(15) 0.0025(15) 0.0148(13) 0.0090(16)
C25 0.053(2) 0.0344(18) 0.0283(16) -0.0032(14) 0.0057(15) 0.0026(15)
C26 0.0191(12) 0.0242(13) 0.0211(12) 0.0056(11) 0.0018(10) -0.0049(11)
C27 0.0263(15) 0.0304(15) 0.0243(14) 0.0015(12) -0.0039(11) -0.0029(12)
C28 0.0208(13) 0.0275(15) 0.0196(12) 0.0008(11) -0.0044(10) -0.0048(11)
C29 0.0411(18) 0.0346(17) 0.0238(14) 0.0112(13) -0.0027(13) 0.0001(14)
C30 0.0313(16) 0.0247(14) 0.0434(18) 0.0038(14) 0.0116(14) 0.0065(12)
C31 0.059(2) 0.0226(16) 0.070(3) 0.0105(16) -0.003(2) -0.0028(15)
C41 0.0217(13) 0.0251(13) 0.0159(12) 0.0000(10) -0.0016(10) -0.0022(10)
C42 0.0225(13) 0.0197(12) 0.0171(11) -0.0006(9) -0.0045(10) -0.0011(10)
C43 0.0215(13) 0.0173(12) 0.0146(11) -0.0001(9) 0.0008(9) 0.0033(10)
C44 0.0241(13) 0.0286(14) 0.0182(12) 0.0056(11) -0.0039(10) -0.0072(11)
C45 0.0229(13) 0.0300(14) 0.0281(14) 0.0035(11) -0.0019(12) -0.0090(11)
C46 0.0227(13) 0.0252(13) 0.0256(13) 0.0103(11) -0.0028(11) -0.0045(11)
C47 0.0303(15) 0.0321(16) 0.0310(15) -0.0036(12) -0.0030(13) 0.0014(13)
C48 0.0290(16) 0.0336(17) 0.0376(17) 0.0024(13) 0.0001(13) 0.0050(13)
C49 0.0183(13) 0.0358(17) 0.054(2) 0.0080(15) -0.0020(13) -0.0029(12)
C50 0.0325(16) 0.0280(15) 0.0224(14) -0.0001(12) -0.0103(12) -0.0075(12)
C51 0.0188(12) 0.0240(13) 0.0224(13) 0.0009(10) -0.0029(10) -0.0046(10)
C52 0.0255(14) 0.0297(15) 0.0243(13) 0.0021(11) -0.0029(11) -0.0008(12)
C53 0.0271(15) 0.0294(15) 0.0290(14) 0.0073(11) -0.0034(12) -0.0002(12)
C54 0.0385(17) 0.0176(13) 0.0462(18) -0.0017(13) -0.0115(14) -0.0027(12)
C55 0.0229(13) 0.0177(12) 0.0182(11) 0.0014(9) 0.0031(10) 0.0011(10)
C56 0.0207(12) 0.0177(12) 0.0216(13) 0.0005(10) 0.0019(10) -0.0002(10)
C57 0.0201(13) 0.0186(12) 0.0232(13) 0.0019(10) 0.0006(10) -0.0012(10)
C58 0.0219(14) 0.0272(14) 0.0299(15) -0.0020(12) 0.0005(11) -0.0053(11)
C59 0.0231(14) 0.0183(13) 0.0366(16) 0.0022(12) 0.0021(12) -0.0059(10)
C60 0.0254(14) 0.0344(16) 0.0266(14) 0.0049(12) 0.0088(11) -0.0017(12)
C61 0.0273(14) 0.0241(13) 0.0192(12) -0.0030(11) 0.0022(10) 0.0020(11)
C62 0.059(2) 0.0281(15) 0.0164(13) -0.0043(11) 0.0014(14) 0.0085(15)
C63 0.139(5) 0.067(3) 0.0235(18) -0.0113(19) -0.015(3) 0.062(3)
C64 0.157(6) 0.032(2) 0.0179(16) -0.0007(14) -0.007(2) 0.013(3)
C65 0.080(3) 0.075(3) 0.036(2) -0.009(2) 0.017(2) -0.042(3)
C66 0.0161(12) 0.0282(14) 0.0186(12) 0.0010(11) -0.0014(9) 0.0032(11)
C67 0.0339(16) 0.0325(16) 0.0241(14) -0.0091(12) -0.0044(12) 0.0004(13)
C68 0.0461(19) 0.0233(14) 0.0312(16) -0.0027(12) 0.0067(14) 0.0013(13)
C69 0.0341(15) 0.0177(12) 0.0385(16) -0.0039(12) 0.0003(13) 0.0004(12)
C70 0.0220(13) 0.0272(15) 0.0259(13) -0.0007(12) 0.0070(11) 0.0081(11)
C71 0.0463(19) 0.0310(16) 0.0232(14) 0.0029(12) 0.0012(13) 0.0132(14)
N42 0.150(6) 0.082(3) 0.049(3) 0.026(2) -0.041(3) -0.036(4)
C74 0.084(4) 0.102(5) 0.052(3) 0.044(3) -0.034(3) -0.046(4)
C75 0.039(3) 0.177(7) 0.090(4) 0.078(5) -0.010(3) -0.021(4)
N43 0.093(3) 0.072(3) 0.0427(19) 0.0060(18) 0.003(2) -0.004(2)
C76 0.066(3) 0.046(2) 0.035(2) 0.0068(16) 0.0130(19) 0.0029(19)
C77 0.079(3) 0.071(3) 0.048(2) 0.008(2) -0.001(2) -0.004(3)
N44 0.069(3) 0.088(3) 0.060(2) -0.015(2) 0.020(2) 0.000(2)
C78 0.056(2) 0.049(2) 0.0334(18) -0.0042(15) 0.0084(17) -0.0134(19)
C79 0.048(2) 0.056(3) 0.063(3) 0.002(2) -0.002(2) -0.008(2)
N45 0.081(3) 0.109(4) 0.041(2) 0.008(2) -0.0055(19) 0.007(3)
C80 0.059(3) 0.054(2) 0.052(2) 0.0096(19) 0.009(2) -0.011(2)
C81 0.115(4) 0.049(2) 0.042(2) -0.0008(19) -0.010(3) -0.021(3)

loop_
_atom_type_symbol
_atom_type_description
_atom_type_scat_dispersion_real
_atom_type_scat_dispersion_imag
_atom_type_scat_source
C C 0.0033 0.0016 'International Tables Vol C Tables 4.2.6.8 and 6.1.1.4'
H H 0.0000 0.0000 'International Tables Vol C Tables 4.2.6.8 and 6.1.1.4'
N N 0.0061 0.0033 'International Tables Vol C Tables 4.2.6.8 and 6.1.1.4'
O O 0.0106 0.0060 'International Tables Vol C Tables 4.2.6.8 and 6.1.1.4'
Fe Fe 0.3463 0.8444 'International Tables Vol C Tables 4.2.6.8 and 6.1.1.4'

loop_
_geom_angle_atom_site_label_1
_geom_angle_atom_site_label_2
_geom_angle_atom_site_label_3
_geom_angle
_geom_angle_site_symmetry_1
_geom_angle_site_symmetry_3
_geom_angle_publ_flag
N1 Fe1 N4 125.42(9) . . ?
N1 Fe1 N6 102.73(8) . . ?
N4 Fe1 N6 92.37(9) . . ?
N1 Fe1 O3 84.89(7) . . ?
N4 Fe1 O3 146.10(8) . . ?
N6 Fe1 O3 95.21(8) . . ?
N1 Fe1 O1 89.33(9) . . ?
N4 Fe1 O1 81.64(9) . . ?
N6 Fe1 O1 167.85(9) . . ?
O3 Fe1 O1 84.24(7) . . ?
N1 Fe1 O4 141.86(8) . . ?
N4 Fe1 O4 90.66(8) . . ?
N6 Fe1 O4 85.78(8) . . ?
O3 Fe1 O4 57.15(7) . . ?
O1 Fe1 O4 83.73(9) . . ?
O2 Fe2 N2 108.71(9) . . ?
O2 Fe2 N9 86.76(9) . . ?
N2 Fe2 N9 100.65(9) . . ?
O2 Fe2 O5 155.42(9) . . ?
N2 Fe2 O5 95.63(8) . . ?
N9 Fe2 O5 92.19(8) . . ?
O2 Fe2 O3 87.62(8) . . ?
N2 Fe2 O3 84.10(7) . . ?
N9 Fe2 O3 173.58(8) . . ?
O5 Fe2 O3 91.63(7) . . ?
O2 Fe2 O6 96.67(9) . . ?
N2 Fe2 O6 153.69(9) . . ?
N9 Fe2 O6 87.30(9) . . ?
O5 Fe2 O6 58.76(8) . . ?
O3 Fe2 O6 90.27(8) . . ?
N21 Fe11 N26 113.57(9) . . ?
N21 Fe11 N24 118.81(9) . . ?
N26 Fe11 N24 101.29(9) . . ?
N21 Fe11 O11 85.66(8) . . ?
N26 Fe11 O11 135.61(8) . . ?
N24 Fe11 O11 103.11(8) . . ?
O13 Fe12 N22 120.84(9) . . ?
O13 Fe12 O15 145.20(8) . . ?
N22 Fe12 O15 91.52(8) . . ?
O13 Fe12 N29 91.24(9) . . ?
N22 Fe12 N29 99.11(8) . . ?
O15 Fe12 N29 96.16(8) . . ?
O13 Fe12 O11 88.05(8) . . ?
N22 Fe12 O11 84.59(7) . . ?
O15 Fe12 O11 82.26(8) . . ?
N29 Fe12 O11 176.04(8) . . ?
C2 N1 N2 108.4(2) . . ?
C2 N1 Fe1 126.65(17) . . ?
N2 N1 Fe1 124.85(16) . . ?
C3 N2 N1 107.3(2) . . ?
C3 N2 Fe2 133.57(17) . . ?
N1 N2 Fe2 117.32(16) . . ?
C5 N3 C4 114.6(2) . . ?
C5 N3 C10 114.4(2) . . ?
C4 N3 C10 111.4(2) . . ?
C6 N4 C7 106.7(2) . . ?
C6 N4 Fe1 125.48(19) . . ?
C7 N4 Fe1 127.8(2) . . ?
C8 N5 C6 107.5(3) . . ?
C8 N5 C9 126.0(3) . . ?
C6 N5 C9 126.4(3) . . ?
C11 N6 C12 105.4(2) . . ?
C11 N6 Fe1 123.15(18) . . ?
C12 N6 Fe1 130.6(2) . . ?
C11 N7 C13 106.8(2) . . ?
C11 N7 C14 126.5(3) . . ?
C13 N7 C14 126.5(2) . . ?
C21 N8 C16 110.2(2) . . ?
C21 N8 C15 112.8(2) . . ?
C16 N8 C15 110.5(2) . . ?
C17 N9 C18 105.2(2) . . ?
C17 N9 Fe2 130.04(18) . . ?
C18 N9 Fe2 124.4(2) . . ?
C17 N10 C19 107.2(2) . . ?
C17 N10 C20 125.8(3) . . ?
C19 N10 C20 127.0(2) . . ?
C22 N11 C23 104.7(3) . . ?
C22 N12 C24 107.0(3) . . ?
C22 N12 C25 126.6(3) . . ?
C24 N12 C25 126.4(3) . . ?
C42 N21 N22 108.4(2) . . ?
C42 N21 Fe11 125.53(18) . . ?
N22 N21 Fe11 125.81(16) . . ?
C43 N22 N21 107.4(2) . . ?
C43 N22 Fe12 136.11(18) . . ?
N21 N22 Fe12 116.38(15) . . ?
C50 N23 C45 114.5(2) . . ?
C50 N23 C44 112.1(2) . . ?
C45 N23 C44 111.8(2) . . ?
C46 N24 C47 105.9(2) . . ?
C46 N24 Fe11 121.9(2) . . ?
C47 N24 Fe11 132.1(2) . . ?
C46 N25 C48 108.2(2) . . ?
C46 N25 C49 126.5(3) . . ?
C48 N25 C49 125.3(3) . . ?
C51 N26 C52 106.6(2) . . ?
C51 N26 Fe11 118.84(18) . . ?
C52 N26 Fe11 134.54(19) . . ?
C51 N27 C53 107.6(2) . . ?
C51 N27 C54 126.1(2) . . ?
C53 N27 C54 126.3(2) . . ?
C61 N28 C56 111.1(2) . . ?
C61 N28 C55 111.8(2) . . ?
C56 N28 C55 110.6(2) . . ?
C57 N29 C58 105.2(2) . . ?
C57 N29 Fe12 133.42(19) . . ?
C58 N29 Fe12 120.70(18) . . ?
C57 N30 C59 107.6(2) . . ?
C57 N30 C60 126.9(2) . . ?
C59 N30 C60 125.4(2) . . ?
C62 N31 C63 104.4(4) . . ?
C62 N32 C64 104.9(4) . . ?
C62 N32 C65 126.1(3) . . ?
C64 N32 C65 128.8(4) . . ?
C26 O1 Fe1 137.75(18) . . ?
C26 O2 Fe2 130.56(18) . . ?
C28 O3 Fe1 95.51(16) . . ?
C28 O3 Fe2 135.12(17) . . ?
Fe1 O3 Fe2 109.67(8) . . ?
C28 O4 Fe1 87.73(16) . . ?
C30 O5 Fe2 91.1(2) . . ?
C30 O6 Fe2 88.77(18) . . ?
C66 O11 Fe11 102.78(17) . . ?
C66 O11 Fe12 124.99(16) . . ?
Fe11 O11 Fe12 107.68(8) . . ?
C68 O13 Fe12 121.4(2) . . ?
C70 O15 Fe12 96.26(18) . . ?
C2 C1 C3 104.0(2) . . ?
N1 C2 C1 110.7(2) . . ?
N1 C2 C4 118.5(2) . . ?
C1 C2 C4 130.6(2) . . ?
N2 C3 C1 109.6(2) . . ?
N2 C3 C15 121.7(2) . . ?
C1 C3 C15 128.1(2) . . ?
N3 C4 C2 109.6(2) . . ?
N3 C5 C6 111.0(2) . . ?
N4 C6 N5 110.3(3) . . ?
N4 C6 C5 126.0(2) . . ?
N5 C6 C5 123.7(3) . . ?
C8 C7 N4 108.7(3) . . ?
N5 C8 C7 106.8(3) . . ?
N3 C10 C11 110.3(2) . . ?
N6 C11 N7 111.9(2) . . ?
N6 C11 C10 124.7(2) . . ?
N7 C11 C10 123.4(2) . . ?
C13 C12 N6 109.5(3) . . ?
C12 C13 N7 106.4(3) . . ?
N8 C15 C3 113.3(2) . . ?
N8 C16 C17 109.6(2) . . ?
N9 C17 N10 111.5(3) . . ?
N9 C17 C16 127.1(2) . . ?
N10 C17 C16 121.2(3) . . ?
C19 C18 N9 109.9(3) . . ?
C18 C19 N10 106.1(2) . . ?
N8 C21 C22 110.0(2) . . ?
N11 C22 N12 111.2(3) . . ?
N11 C22 C21 125.0(3) . . ?
N12 C22 C21 123.7(3) . . ?
C24 C23 N11 110.8(3) . . ?
C23 C24 N12 106.3(3) . . ?
O1 C26 O2 126.0(3) . . ?
O1 C26 C27 116.5(3) . . ?
O2 C26 C27 117.5(2) . . ?
O4 C28 O3 119.6(3) . . ?
O4 C28 C29 121.9(3) . . ?
O3 C28 C29 118.4(3) . . ?
O5 C30 O6 121.3(3) . . ?
O5 C30 C31 119.6(3) . . ?
O6 C30 C31 119.1(3) . . ?
C42 C41 C43 104.6(2) . . ?
N21 C42 C41 109.8(2) . . ?
N21 C42 C44 118.4(2) . . ?
C41 C42 C44 131.3(2) . . ?
N22 C43 C41 109.8(2) . . ?
N22 C43 C55 121.1(2) . . ?
C41 C43 C55 129.1(2) . . ?
N23 C44 C42 109.9(2) . . ?
N23 C45 C46 109.7(2) . . ?
N24 C46 N25 110.4(3) . . ?
N24 C46 C45 124.1(3) . . ?
N25 C46 C45 125.3(3) . . ?
C48 C47 N24 109.7(3) . . ?
C47 C48 N25 105.7(3) . . ?
N23 C50 C51 109.0(2) . . ?
N26 C51 N27 110.7(2) . . ?
N26 C51 C50 123.3(2) . . ?
N27 C51 C50 125.9(2) . . ?
N26 C52 C53 109.3(3) . . ?
C52 C53 N27 105.7(2) . . ?
N28 C55 C43 115.0(2) . . ?
N28 C56 C57 110.5(2) . . ?
N29 C57 N30 110.8(2) . . ?
N29 C57 C56 125.9(2) . . ?
N30 C57 C56 123.1(2) . . ?
C59 C58 N29 110.5(3) . . ?
C58 C59 N30 105.8(2) . . ?
N28 C61 C62 110.5(2) . . ?
N31 C62 N32 112.3(3) . . ?
N31 C62 C61 124.9(3) . . ?
N32 C62 C61 122.7(3) . . ?
C64 C63 N31 110.7(4) . . ?
C63 C64 N32 107.7(4) . . ?
O12 C66 O11 120.8(3) . . ?
O12 C66 C67 122.3(3) . . ?
O11 C66 C67 116.8(3) . . ?
O14A C68 O13 123.9(3) . . ?
O14A C68 O14B 52.1(7) . . ?
O13 C68 O14B 114.1(6) . . ?
O14A C68 C69 119.2(3) . . ?
O13 C68 C69 116.0(3) . . ?
O14B C68 C69 111.6(6) . . ?
O16 C70 O15 121.4(3) . . ?
O16 C70 C71 119.2(3) . . ?
O15 C70 C71 119.4(3) . . ?
N42 C74 C75 178.5(6) . . ?
N43 C76 C77 178.7(5) . . ?
N44 C78 C79 177.2(5) . . ?
N45 C80 C81 177.9(6) . . ?

loop_
_geom_bond_atom_site_label_1
_geom_bond_atom_site_label_2
_geom_bond_distance
_geom_bond_site_symmetry_2
_geom_bond_publ_flag
Fe1 N1 2.114(2) . ?
Fe1 N4 2.118(2) . ?
Fe1 N6 2.183(2) . ?
Fe1 O3 2.1868(18) . ?
Fe1 O1 2.189(2) . ?
Fe1 O4 2.385(2) . ?
Fe2 O2 2.046(2) . ?
Fe2 N2 2.128(2) . ?
Fe2 N9 2.195(2) . ?
Fe2 O5 2.212(2) . ?
Fe2 O3 2.2265(19) . ?
Fe2 O6 2.262(2) . ?
Fe11 N21 2.068(2) . ?
Fe11 N26 2.078(2) . ?
Fe11 N24 2.079(2) . ?
Fe11 O11 2.0809(19) . ?
Fe12 O13 2.006(2) . ?
Fe12 N22 2.112(2) . ?
Fe12 O15 2.158(2) . ?
Fe12 N29 2.188(2) . ?
Fe12 O11 2.2790(18) . ?
N1 C2 1.341(3) . ?
N1 N2 1.371(3) . ?
N2 C3 1.356(3) . ?
N3 C5 1.457(3) . ?
N3 C4 1.461(3) . ?
N3 C10 1.464(3) . ?
N4 C6 1.316(4) . ?
N4 C7 1.376(4) . ?
N5 C8 1.356(4) . ?
N5 C6 1.358(3) . ?
N5 C9 1.460(4) . ?
N6 C11 1.311(4) . ?
N6 C12 1.389(4) . ?
N7 C11 1.354(3) . ?
N7 C13 1.374(4) . ?
N7 C14 1.463(4) . ?
N8 C21 1.475(4) . ?
N8 C16 1.477(3) . ?
N8 C15 1.482(3) . ?
N9 C17 1.318(4) . ?
N9 C18 1.386(3) . ?
N10 C17 1.352(3) . ?
N10 C19 1.373(4) . ?
N10 C20 1.461(4) . ?
N11 C22 1.323(4) . ?
N11 C23 1.385(4) . ?
N12 C22 1.361(4) . ?
N12 C24 1.372(4) . ?
N12 C25 1.469(4) . ?
N21 C42 1.345(3) . ?
N21 N22 1.367(3) . ?
N22 C43 1.354(3) . ?
N23 C50 1.455(4) . ?
N23 C45 1.466(4) . ?
N23 C44 1.487(3) . ?
N24 C46 1.325(4) . ?
N24 C47 1.383(4) . ?
N25 C46 1.350(4) . ?
N25 C48 1.372(4) . ?
N25 C49 1.461(4) . ?
N26 C51 1.321(3) . ?
N26 C52 1.368(4) . ?
N27 C51 1.347(4) . ?
N27 C53 1.377(4) . ?
N27 C54 1.466(4) . ?
N28 C61 1.471(3) . ?
N28 C56 1.476(3) . ?
N28 C55 1.490(3) . ?
N29 C57 1.328(3) . ?
N29 C58 1.375(4) . ?
N30 C57 1.360(3) . ?
N30 C59 1.363(4) . ?
N30 C60 1.456(4) . ?
N31 C62 1.327(5) . ?
N31 C63 1.388(6) . ?
N32 C62 1.360(5) . ?
N32 C64 1.395(6) . ?
N32 C65 1.461(6) . ?
O1 C26 1.247(3) . ?
O2 C26 1.259(4) . ?
O3 C28 1.294(3) . ?
O4 C28 1.244(4) . ?
O5 C30 1.259(4) . ?
O6 C30 1.260(4) . ?
O11 C66 1.293(3) . ?
O12 C66 1.236(4) . ?
O13 C68 1.260(4) . ?
O14A C68 1.252(5) . ?
O14B C68 1.345(14) . ?
O15 C70 1.255(4) . ?
O16 C70 1.252(4) . ?
C1 C2 1.377(4) . ?
C1 C3 1.410(4) . ?
C2 C4 1.505(3) . ?
C3 C15 1.494(3) . ?
C5 C6 1.490(4) . ?
C7 C8 1.360(5) . ?
C10 C11 1.490(4) . ?
C12 C13 1.356(5) . ?
C16 C17 1.483(4) . ?
C18 C19 1.354(4) . ?
C21 C22 1.491(4) . ?
C23 C24 1.339(6) . ?
C26 C27 1.511(4) . ?
C28 C29 1.500(4) . ?
C30 C31 1.504(4) . ?
C41 C42 1.385(4) . ?
C41 C43 1.392(4) . ?
C42 C44 1.497(4) . ?
C43 C55 1.501(4) . ?
C45 C46 1.488(4) . ?
C47 C48 1.359(5) . ?
C50 C51 1.508(4) . ?
C52 C53 1.371(4) . ?
C56 C57 1.493(4) . ?
C58 C59 1.359(4) . ?
C61 C62 1.493(4) . ?
C63 C64 1.318(8) . ?
C66 C67 1.497(4) . ?
C68 C69 1.511(4) . ?
C70 C71 1.513(4) . ?
N42 C74 1.179(9) . ?
C74 C75 1.419(10) . ?
N43 C76 1.145(6) . ?
C76 C77 1.431(6) . ?
N44 C78 1.139(6) . ?
C78 C79 1.434(6) . ?
N45 C80 1.125(6) . ?
C80 C81 1.443(6) . ?
